data_4024414
loop_
_publ_author_name
'Johannes Heppekausen'
'Thomas M. Klap\"otke'
'Stefan M. Sproll'

_publ_contact_author_address
;
Department Chemie
Ludwig-Maximilians Universit\"at
Butenandtstra\&se 5-13 (Haus D)
D-81377 M\"unchen
Bundesrepublik Deutschland
;
_publ_contact_author_email tmk@cup.uni-muenchen.de
_publ_contact_author_fax +49-89-2180-77491
_publ_contact_author_name 'Thomas M. Klapo\"tke'
_publ_contact_author_phone +49-89-2180-77492
_publ_section_title
;
Synthesis of Functionalized Tetrazenes as Energetic Compounds
;
_journal_name_full 'Journal of Organic Chemistry'
_journal_page_first 2460
_journal_page_last 2466
_journal_paper_doi 10.1021/jo802738c
_journal_volume 74
_journal_year 2009
_chemical_formula_moiety 'C8 H16 N12 O2'
_chemical_formula_sum 'C8 H16 N12 O2'
_chemical_formula_weight 312.33
_chemical_name_common bis(1,1'-methyl-1,1'-(2-hydroxyethyl)tetrazolyl))tetrazene
_space_group_IT_number 61
_symmetry_cell_setting orthorhombic
_symmetry_space_group_name_Hall '-P 2ac 2ab'
_symmetry_space_group_name_H-M 'P b c a'
_atom_sites_solution_hydrogens geom
_atom_sites_solution_primary direct
_atom_sites_solution_secondary difmap
_audit_author_name 'Thomas M. Klap\"otke'
_audit_creation_method SHELXL-97
_cell_angle_alpha 90.00
_cell_angle_beta 90.00
_cell_angle_gamma 90.00
_cell_formula_units_Z 4
_cell_length_a 9.8701(5)
_cell_length_b 8.4761(4)
_cell_length_c 16.1109(8)
_cell_measurement_reflns_used 6005
_cell_measurement_temperature 200(2)
_cell_measurement_theta_max 29.9982
_cell_measurement_theta_min 3.7811
_cell_volume 1347.84(11)
_computing_structure_refinement 'SHELXL-97 (Sheldrick, 1997)'
_diffrn_ambient_temperature 200(2)
_diffrn_measured_fraction_theta_full 0.998
_diffrn_measured_fraction_theta_max 0.998
_diffrn_measurement_device_type 'Oxford Xcalibur 3CCD'
_diffrn_measurement_method omega-scan
_diffrn_radiation_monochromator graphite
_diffrn_radiation_source 'fine-focus sealed tube'
_diffrn_radiation_type MoK\a
_diffrn_radiation_wavelength 0.71073
_diffrn_reflns_av_R_equivalents 0.0264
_diffrn_reflns_av_sigmaI/netI 0.0136
_diffrn_reflns_limit_h_max 12
_diffrn_reflns_limit_h_min -12
_diffrn_reflns_limit_k_max 10
_diffrn_reflns_limit_k_min -10
_diffrn_reflns_limit_l_max 19
_diffrn_reflns_limit_l_min -19
_diffrn_reflns_number 12206
_diffrn_reflns_theta_full 26.00
_diffrn_reflns_theta_max 26.00
_diffrn_reflns_theta_min 4.05
_exptl_absorpt_coefficient_mu 0.119
_exptl_absorpt_correction_T_max 1.00000
_exptl_absorpt_correction_T_min 0.86820
_exptl_absorpt_correction_type multi-scan
_exptl_absorpt_process_details
;
CrysAlis RED, Oxford Diffraction Ltd.,
Version 1.171.32.5 (release 08-05-2007 CrysAlis171 .NET)
(compiled May  8 2007,13:10:02)
Empirical absorption correction using spherical harmonics,
 implemented in SCALE3 ABSPACK scaling algorithm.
;
_exptl_crystal_colour colorless
_exptl_crystal_density_diffrn 1.539
_exptl_crystal_density_method 'not measured'
_exptl_crystal_description bloc
_exptl_crystal_F_000 656
_exptl_crystal_size_max 0.2
_exptl_crystal_size_mid 0.1
_exptl_crystal_size_min 0.1
_refine_diff_density_max 0.192
_refine_diff_density_min -0.135
_refine_diff_density_rms 0.034
_refine_ls_extinction_coef 0.0009(11)
_refine_ls_extinction_expression Fc^*^=kFc[1+0.001xFc^2^\l^3^/sin(2\q)]^-1/4^
_refine_ls_extinction_method SHELXL
_refine_ls_goodness_of_fit_ref 1.058
_refine_ls_hydrogen_treatment mixed
_refine_ls_matrix_type full
_refine_ls_number_parameters 133
_refine_ls_number_reflns 1319
_refine_ls_number_restraints 0
_refine_ls_restrained_S_all 1.058
_refine_ls_R_factor_all 0.0381
_refine_ls_R_factor_gt 0.0271
_refine_ls_shift/su_max 0.000
_refine_ls_shift/su_mean 0.000
_refine_ls_structure_factor_coef Fsqd
_refine_ls_weighting_details 'calc w=1/[\s^2^(Fo^2^)+(0.0383P)^2^+0.3837P] where P=(Fo^2^+2Fc^2^)/3'
_refine_ls_weighting_scheme calc
_refine_ls_wR_factor_gt 0.0702
_refine_ls_wR_factor_ref 0.0782
_reflns_number_gt 1052
_reflns_number_total 1319
_reflns_threshold_expression >2sigma(I)
_cod_data_source_file jo802738c_si_002.cif
_cod_data_source_block bis(11-methyl-11-(2-hydroxyethyl)tetrazolyl))tetrazene
_cod_original_sg_symbol_H-M Pbca
_cod_database_code 4024414

loop_
_symmetry_equiv_pos_as_xyz
'x, y, z'
'-x+1/2, -y, z+1/2'
'-x, y+1/2, -z+1/2'
'x+1/2, -y+1/2, -z'
'-x, -y, -z'
'x-1/2, y, -z-1/2'
'x, -y-1/2, z-1/2'
'-x-1/2, y-1/2, z'

loop_
_atom_site_label
_atom_site_type_symbol
_atom_site_fract_x
_atom_site_fract_y
_atom_site_fract_z
_atom_site_U_iso_or_equiv
_atom_site_adp_type
_atom_site_occupancy
_atom_site_symmetry_multiplicity
_atom_site_calc_flag
_atom_site_refinement_flags
_atom_site_disorder_assembly
_atom_site_disorder_group
H3A H 0.3987(15) 0.1471(18) 0.6610(9) 0.030(4) Uiso 1 1 d . . .
H4A H 0.6285(14) 0.2177(16) 0.6293(9) 0.023(3) Uiso 1 1 d . . .
H2A H 0.5577(18) 0.1297(19) 0.3668(11) 0.043(4) Uiso 1 1 d . . .
H3B H 0.3826(15) 0.3129(17) 0.7107(10) 0.030(4) Uiso 1 1 d . . .
H4B H 0.6033(15) 0.1950(17) 0.7257(10) 0.030(4) Uiso 1 1 d . . .
H2C H 0.4566(16) 0.280(2) 0.3581(11) 0.040(4) Uiso 1 1 d . . .
H1 H 0.6334(19) 0.469(2) 0.6488(14) 0.060(6) Uiso 1 1 d . . .
H2B H 0.3974(18) 0.098(2) 0.3593(11) 0.048(5) Uiso 1 1 d . . .
N6 N 0.48413(10) 0.05962(11) 0.52095(6) 0.0208(3) Uani 1 1 d . . .
N5 N 0.45905(11) 0.18611(12) 0.47070(6) 0.0225(3) Uani 1 1 d . . .
N1 N 0.38828(11) 0.34200(12) 0.58970(7) 0.0234(3) Uani 1 1 d . . .
N4 N 0.35526(10) 0.43773(12) 0.46574(7) 0.0249(3) Uani 1 1 d . . .
N3 N 0.31371(11) 0.54292(13) 0.52444(8) 0.0290(3) Uani 1 1 d . . .
C1 C 0.40213(12) 0.31489(14) 0.50782(8) 0.0214(3) Uani 1 1 d . . .
O1 O 0.62786(11) 0.41779(12) 0.69672(7) 0.0361(3) Uani 1 1 d . . .
N2 N 0.33214(11) 0.48853(13) 0.59798(7) 0.0287(3) Uani 1 1 d . . .
C2 C 0.46783(17) 0.17428(17) 0.38073(9) 0.0298(3) Uani 1 1 d . . .
C4 C 0.58086(15) 0.26290(17) 0.67854(9) 0.0302(3) Uani 1 1 d . . .
C3 C 0.42853(15) 0.25691(17) 0.66507(8) 0.0277(3) Uani 1 1 d . . .

loop_
_atom_site_aniso_label
_atom_site_aniso_U_11
_atom_site_aniso_U_22
_atom_site_aniso_U_33
_atom_site_aniso_U_23
_atom_site_aniso_U_13
_atom_site_aniso_U_12
N6 0.0241(5) 0.0182(5) 0.0202(5) 0.0009(4) 0.0011(4) -0.0015(4)
N5 0.0316(6) 0.0184(5) 0.0175(6) 0.0015(4) 0.0016(4) 0.0004(4)
N1 0.0252(6) 0.0199(6) 0.0251(6) -0.0022(4) 0.0037(4) 0.0002(4)
N4 0.0225(5) 0.0206(6) 0.0317(6) 0.0008(5) -0.0007(5) 0.0000(4)
N3 0.0236(6) 0.0252(6) 0.0384(7) -0.0011(5) 0.0024(5) 0.0018(5)
C1 0.0200(6) 0.0202(6) 0.0239(7) 0.0002(5) 0.0006(5) -0.0040(5)
O1 0.0463(6) 0.0320(6) 0.0298(6) -0.0031(5) -0.0056(5) -0.0059(5)
N2 0.0274(6) 0.0225(6) 0.0362(7) -0.0028(5) 0.0055(5) 0.0015(4)
C2 0.0461(9) 0.0247(7) 0.0185(7) 0.0004(6) 0.0002(6) 0.0024(7)
C4 0.0401(8) 0.0268(7) 0.0237(7) -0.0013(6) -0.0024(6) 0.0012(6)
C3 0.0389(8) 0.0239(7) 0.0202(7) -0.0006(6) 0.0047(5) -0.0007(6)

loop_
_atom_type_symbol
_atom_type_description
_atom_type_scat_dispersion_real
_atom_type_scat_dispersion_imag
_atom_type_scat_source
C C 0.0033 0.0016 'International Tables Vol C Tables 4.2.6.8 and 6.1.1.4'
H H 0.0000 0.0000 'International Tables Vol C Tables 4.2.6.8 and 6.1.1.4'
N N 0.0061 0.0033 'International Tables Vol C Tables 4.2.6.8 and 6.1.1.4'
O O 0.0106 0.0060 'International Tables Vol C Tables 4.2.6.8 and 6.1.1.4'

loop_
_geom_angle_atom_site_label_1
_geom_angle_atom_site_label_2
_geom_angle_atom_site_label_3
_geom_angle
_geom_angle_site_symmetry_1
_geom_angle_site_symmetry_3
_geom_angle_publ_flag
N6 N6 N5 111.00(13) 5_656 . ?
C1 N5 N6 116.25(10) . . ?
C1 N5 C2 121.05(11) . . ?
N6 N5 C2 121.69(10) . . ?
C1 N1 N2 106.98(10) . . ?
C1 N1 C3 134.40(11) . . ?
N2 N1 C3 118.41(10) . . ?
C1 N4 N3 105.31(11) . . ?
N2 N3 N4 111.26(11) . . ?
N4 C1 N1 109.36(11) . . ?
N4 C1 N5 123.19(12) . . ?
N1 C1 N5 127.41(11) . . ?
C4 O1 H1 107.0(13) . . ?
N3 N2 N1 107.08(10) . . ?
N5 C2 H2A 107.8(10) . . ?
N5 C2 H2C 107.7(10) . . ?
H2A C2 H2C 111.6(14) . . ?
N5 C2 H2B 110.1(10) . . ?
H2A C2 H2B 107.1(14) . . ?
H2C C2 H2B 112.4(14) . . ?
O1 C4 C3 112.50(12) . . ?
O1 C4 H4A 111.4(8) . . ?
C3 C4 H4A 109.8(8) . . ?
O1 C4 H4B 108.0(9) . . ?
C3 C4 H4B 108.4(9) . . ?
H4A C4 H4B 106.5(12) . . ?
N1 C3 C4 111.69(11) . . ?
N1 C3 H3A 109.3(9) . . ?
C4 C3 H3A 109.8(9) . . ?
N1 C3 H3B 104.9(9) . . ?
C4 C3 H3B 109.4(9) . . ?
H3A C3 H3B 111.7(13) . . ?

loop_
_geom_bond_atom_site_label_1
_geom_bond_atom_site_label_2
_geom_bond_distance
_geom_bond_site_symmetry_2
_geom_bond_publ_flag
N6 N6 1.255(2) 5_656 ?
N6 N5 1.3661(14) . ?
N5 C1 1.3656(16) . ?
N5 C2 1.4554(17) . ?
N1 C1 1.3459(17) . ?
N1 N2 1.3665(15) . ?
N1 C3 1.4672(17) . ?
N4 C1 1.3258(16) . ?
N4 N3 1.3628(16) . ?
N3 N2 1.2843(16) . ?
O1 C4 1.4228(17) . ?
O1 H1 0.89(2) . ?
C2 H2A 0.990(18) . ?
C2 H2C 0.971(17) . ?
C2 H2B 1.010(18) . ?
C4 C3 1.520(2) . ?
C4 H4A 0.999(15) . ?
C4 H4B 0.978(16) . ?
C3 H3A 0.979(15) . ?
C3 H3B 0.985(16) . ?

loop_
_geom_torsion_atom_site_label_1
_geom_torsion_atom_site_label_2
_geom_torsion_atom_site_label_3
_geom_torsion_atom_site_label_4
_geom_torsion
_geom_torsion_site_symmetry_1
_geom_torsion_site_symmetry_2
_geom_torsion_site_symmetry_3
_geom_torsion_site_symmetry_4
_geom_torsion_publ_flag
N6 N6 N5 C1 169.55(12) 5_656 . . . ?
N6 N6 N5 C2 0.95(19) 5_656 . . . ?
C1 N4 N3 N2 -0.65(14) . . . . ?
N3 N4 C1 N1 0.87(13) . . . . ?
N3 N4 C1 N5 -177.03(11) . . . . ?
N2 N1 C1 N4 -0.79(13) . . . . ?
C3 N1 C1 N4 -175.31(13) . . . . ?
N2 N1 C1 N5 177.00(12) . . . . ?
C3 N1 C1 N5 2.5(2) . . . . ?
N6 N5 C1 N4 -170.61(11) . . . . ?
C2 N5 C1 N4 -1.93(19) . . . . ?
N6 N5 C1 N1 11.88(18) . . . . ?
C2 N5 C1 N1 -179.44(12) . . . . ?
N4 N3 N2 N1 0.17(14) . . . . ?
C1 N1 N2 N3 0.37(13) . . . . ?
C3 N1 N2 N3 175.92(11) . . . . ?
C1 N1 C3 C4 71.25(18) . . . . ?
N2 N1 C3 C4 -102.79(13) . . . . ?
O1 C4 C3 N1 66.93(15) . . . . ?
